data_7106262
loop_
_publ_author_name
'Sarah Pilgrim'
'Gabriele Kociok-Kohn'
'Matthew D. Lloyd'
'Simon E. Lewis'

_publ_section_title
;
 'Inosaminoacids': novel inosito-amino acid hybrid structures accessed by
 microbial arene oxidation
;
_journal_name_full Chem.Commun.
_journal_page_first 4799
_journal_paper_doi 10.1039/c1cc10643k
_journal_volume 47
_journal_year 2011
_chemical_absolute_configuration ad
_chemical_formula_moiety 'C32 H30 N2 O10, 0.7(C H Cl3)'
_chemical_formula_sum 'C32.7 H30.7 Cl2.1 N2 O10'
_chemical_formula_weight 686.14
_chemical_name_systematic
;
?
;
_space_group_IT_number 4
_symmetry_cell_setting monoclinic
_symmetry_space_group_name_Hall 'P 2yb'
_symmetry_space_group_name_H-M 'P 1 21 1'
_atom_sites_solution_hydrogens geom
_atom_sites_solution_primary direct
_atom_sites_solution_secondary difmap
_audit_creation_method SHELXL-97
_cell_angle_alpha 90.00
_cell_angle_beta 97.930(4)
_cell_angle_gamma 90.00
_cell_formula_units_Z 2
_cell_length_a 11.3398(4)
_cell_length_b 9.8085(4)
_cell_length_c 15.1771(8)
_cell_measurement_reflns_used 2497
_cell_measurement_temperature 150(2)
_cell_measurement_theta_max 66.4694
_cell_measurement_theta_min 3.9347
_cell_volume 1671.95(13)
_computing_cell_refinement
;
CrysAlisPro, Oxford Diffraction Ltd.,
Version 1.171.33.48 (release 15-09-2009 CrysAlis171 .NET)
(compiled Sep 15 2009,11:49:04)
;
_computing_data_collection
;
CrysAlisPro, Oxford Diffraction Ltd.,
Version 1.171.33.48 (release 15-09-2009 CrysAlis171 .NET)
(compiled Sep 15 2009,11:49:04)
;
_computing_data_reduction
;
CrysAlisPro, Oxford Diffraction Ltd.,
Version 1.171.33.48 (release 15-09-2009 CrysAlis171 .NET)
(compiled Sep 15 2009,11:49:04)
;
_computing_molecular_graphics 'ORTEP3 for Windows - Farrugia, L. J. J. Appl. Crystallogr. 1997, 30, 565'
_computing_publication_material
;
WinGX publication routines, Farrugia,
L. J., J. Appl. Crystallogr., 1999, 32, 837-838
;
_computing_structure_refinement
;
SHELXL97 -Program for Crystal Structure Analysis (Release 97-2).
Sheldrick, G.M., Instit\"ut f\"ur Anorganische Chemie der Universit\"at,
Tammanstrasse 4, D-3400 G\"ottingen, Germany, 1998
;
_computing_structure_solution
;
SIR97- Altomare A., Burla M.C., Camalli M., Cascarano G.L., Giacovazzo C. ,
Guagliardi A., Moliterni A.G.G., Polidori G.,Spagna R.
(1999) J. Appl. Cryst. 32, 115-119
;
_diffrn_ambient_temperature 150(2)
_diffrn_detector_area_resol_mean 10.3795
_diffrn_measured_fraction_theta_full 0.980
_diffrn_measured_fraction_theta_max 0.980
_diffrn_measurement_device_type 'Xcalibur, Atlas, Gemini ultra'
_diffrn_measurement_method '\w scans'
_diffrn_radiation_monochromator mirror
_diffrn_radiation_source 'fine-focus sealed tube'
_diffrn_radiation_type CuK\a
_diffrn_radiation_wavelength 1.54184
_diffrn_reflns_av_R_equivalents 0.0424
_diffrn_reflns_av_sigmaI/netI 0.0702
_diffrn_reflns_limit_h_max 10
_diffrn_reflns_limit_h_min -13
_diffrn_reflns_limit_k_max 11
_diffrn_reflns_limit_k_min -9
_diffrn_reflns_limit_l_max 14
_diffrn_reflns_limit_l_min -17
_diffrn_reflns_number 6576
_diffrn_reflns_theta_full 66.59
_diffrn_reflns_theta_max 66.59
_diffrn_reflns_theta_min 3.94
_diffrn_standards_decay_% 0
_exptl_absorpt_coefficient_mu 2.327
_exptl_absorpt_correction_T_max 0.8357
_exptl_absorpt_correction_T_min 0.5939
_exptl_absorpt_correction_type multi-scan
_exptl_absorpt_process_details
;
CrysAlisPro, Oxford Diffraction Ltd.,
Version 1.171.33.48 (release 15-09-2009 CrysAlis171 .NET)
(compiled Sep 15 2009,11:49:04)
Empirical absorption correction using spherical harmonics,
implemented in SCALE3 ABSPACK scaling algorithm.
;
_exptl_crystal_colour colourless
_exptl_crystal_density_diffrn 1.363
_exptl_crystal_density_method 'not measured'
_exptl_crystal_description needle
_exptl_crystal_F_000 713
_exptl_crystal_size_max 0.25
_exptl_crystal_size_mid 0.08
_exptl_crystal_size_min 0.08
_refine_diff_density_max 0.349
_refine_diff_density_min -0.308
_refine_diff_density_rms 0.057
_refine_ls_abs_structure_details 'Flack H D (1983), Acta Cryst. A39, 876-881'
_refine_ls_abs_structure_Flack 0.07(6)
_refine_ls_extinction_coef 0.0035(6)
_refine_ls_extinction_expression Fc^*^=kFc[1+0.001xFc^2^\l^3^/sin(2\q)]^-1/4^
_refine_ls_extinction_method SHELXL
_refine_ls_goodness_of_fit_ref 1.043
_refine_ls_hydrogen_treatment mixed
_refine_ls_matrix_type full
_refine_ls_number_parameters 460
_refine_ls_number_reflns 4319
_refine_ls_number_restraints 1
_refine_ls_restrained_S_all 1.042
_refine_ls_R_factor_all 0.0894
_refine_ls_R_factor_gt 0.0612
_refine_ls_shift/su_max 0.000
_refine_ls_shift/su_mean 0.000
_refine_ls_structure_factor_coef Fsqd
_refine_ls_weighting_details 'calc w=1/[\s^2^(Fo^2^)+(0.0824P)^2^+0.4803P] where P=(Fo^2^+2Fc^2^)/3'
_refine_ls_weighting_scheme calc
_refine_ls_wR_factor_gt 0.1442
_refine_ls_wR_factor_ref 0.1612
_reflns_number_gt 3209
_reflns_number_total 4319
_reflns_threshold_expression >2sigma(I)
_cod_data_source_file c1cc10643k.txt
_cod_data_source_block p09sel2
_cod_original_sg_symbol_H-M 'P 21'
_cod_original_formula_sum 'C32.70 H30.70 Cl2.10 N2 O10'
_cod_database_code 7106262

loop_
_symmetry_equiv_pos_as_xyz
'x, y, z'
'-x, y+1/2, -z'

loop_
_atom_site_label
_atom_site_type_symbol
_atom_site_fract_x
_atom_site_fract_y
_atom_site_fract_z
_atom_site_U_iso_or_equiv
_atom_site_adp_type
_atom_site_occupancy
_atom_site_symmetry_multiplicity
_atom_site_calc_flag
_atom_site_refinement_flags
_atom_site_disorder_assembly
_atom_site_disorder_group
N1 N 0.9377(3) 0.7681(5) 0.4720(3) 0.0305(9) Uani 1 1 d . . .
H1 H 0.935(4) 0.868(6) 0.483(3) 0.035(14) Uiso 1 1 d . . .
N2 N 1.1810(4) 1.3682(5) 0.2323(3) 0.0399(11) Uani 1 1 d . . .
O1 O 0.6929(3) 0.5370(3) 0.3916(2) 0.0306(8) Uani 1 1 d . . .
O2 O 0.5945(3) 0.6897(3) 0.2964(2) 0.0287(7) Uani 1 1 d . . .
O3 O 0.8627(3) 0.7245(4) 0.2221(2) 0.0467(10) Uani 1 1 d . . .
O4 O 0.7031(3) 0.8577(4) 0.1806(2) 0.0363(8) Uani 1 1 d . . .
O5 O 0.7980(3) 0.9618(3) 0.3533(2) 0.0275(7) Uani 1 1 d . . .
O6 O 0.6969(3) 1.1571(4) 0.3594(3) 0.0373(9) Uani 1 1 d . . .
O7 O 1.2601(4) 1.3015(5) 0.2080(4) 0.0733(15) Uani 1 1 d . . .
O8 O 1.1804(5) 1.4911(5) 0.2303(4) 0.0774(16) Uani 1 1 d . . .
O9 O 1.0580(3) 0.5855(4) 0.4611(2) 0.0381(9) Uani 1 1 d . . .
O10 O 1.1222(3) 0.8029(4) 0.4488(3) 0.0555(12) Uani 1 1 d . . .
C1 C 0.7102(4) 0.7470(5) 0.3198(3) 0.0240(10) Uani 1 1 d . . .
C2 C 0.7793(4) 0.6385(5) 0.3818(3) 0.0263(10) Uani 1 1 d . . .
H2 H 0.8453 0.5988 0.3527 0.032 Uiso 1 1 calc R . .
C3 C 0.5990(4) 0.5474(5) 0.3180(3) 0.0333(12) Uani 1 1 d . . .
C4 C 0.6267(5) 0.4650(6) 0.2402(4) 0.0474(15) Uani 1 1 d . . .
H4A H 0.7044 0.4923 0.2248 0.071 Uiso 1 1 calc R . .
H4B H 0.5652 0.4808 0.1892 0.071 Uiso 1 1 calc R . .
H4C H 0.6286 0.3680 0.2558 0.071 Uiso 1 1 calc R . .
C5 C 0.4839(5) 0.5083(7) 0.3509(4) 0.0486(15) Uani 1 1 d . . .
H5A H 0.4181 0.5154 0.3020 0.073 Uiso 1 1 calc R . .
H5B H 0.4693 0.5698 0.3992 0.073 Uiso 1 1 calc R . .
H5C H 0.4895 0.4143 0.3731 0.073 Uiso 1 1 calc R . .
C6 C 0.7691(4) 0.7719(5) 0.2352(3) 0.0291(11) Uani 1 1 d . . .
C7 C 0.7556(6) 0.9035(7) 0.1042(4) 0.0497(15) Uani 1 1 d . . .
H7A H 0.7624 0.8261 0.0633 0.060 Uiso 1 1 calc R . .
H7B H 0.8364 0.9399 0.1236 0.060 Uiso 1 1 calc R . .
C8 C 0.6786(4) 1.0119(6) 0.0576(3) 0.0365(12) Uani 1 1 d . . .
C9 C 0.6144(5) 1.1024(7) 0.1022(4) 0.0479(15) Uani 1 1 d . . .
H9 H 0.6166 1.0945 0.1648 0.057 Uiso 1 1 calc R . .
C10 C 0.5468(5) 1.2047(7) 0.0567(4) 0.0536(16) Uani 1 1 d . . .
H10 H 0.5014 1.2648 0.0878 0.064 Uiso 1 1 calc R . .
C11 C 0.5458(6) 1.2185(7) -0.0338(4) 0.0542(16) Uani 1 1 d . . .
H11 H 0.5015 1.2899 -0.0651 0.065 Uiso 1 1 calc R . .
C12 C 0.6090(5) 1.1291(7) -0.0786(4) 0.0512(16) Uani 1 1 d . . .
H12 H 0.6081 1.1389 -0.1409 0.061 Uiso 1 1 calc R . .
C13 C 0.6736(5) 1.0251(7) -0.0342(3) 0.0470(14) Uani 1 1 d . . .
H13 H 0.7150 0.9621 -0.0663 0.056 Uiso 1 1 calc R . .
C14 C 0.8276(4) 0.6914(5) 0.4746(3) 0.0259(10) Uani 1 1 d . . .
H14 H 0.8455 0.6115 0.5152 0.031 Uiso 1 1 calc R . .
C15 C 0.7390(4) 0.7804(5) 0.5112(3) 0.0297(11) Uani 1 1 d . . .
H15 H 0.7287 0.7731 0.5721 0.036 Uiso 1 1 calc R . .
C16 C 0.6751(4) 0.8691(5) 0.4594(3) 0.0311(11) Uani 1 1 d . . .
H16 H 0.6185 0.9246 0.4832 0.037 Uiso 1 1 calc R . .
C17 C 0.6909(4) 0.8835(5) 0.3628(3) 0.0263(10) Uani 1 1 d . . .
H17 H 0.6197 0.9296 0.3295 0.032 Uiso 1 1 calc R . .
C18 C 0.7866(4) 1.0979(5) 0.3481(3) 0.0283(11) Uani 1 1 d . . .
C19 C 0.8941(4) 1.1644(5) 0.3227(3) 0.0295(11) Uani 1 1 d . . .
C20 C 0.9869(4) 1.0902(6) 0.2956(4) 0.0367(12) Uani 1 1 d . . .
H20 H 0.9850 0.9934 0.2975 0.044 Uiso 1 1 calc R . .
C21 C 1.0820(4) 1.1550(6) 0.2659(4) 0.0372(12) Uani 1 1 d . . .
H21 H 1.1451 1.1046 0.2464 0.045 Uiso 1 1 calc R . .
C22 C 1.0818(4) 1.2967(5) 0.2655(3) 0.0306(11) Uani 1 1 d . . .
C23 C 0.9942(4) 1.3731(5) 0.2951(4) 0.0373(12) Uani 1 1 d . . .
H23 H 0.9981 1.4699 0.2956 0.045 Uiso 1 1 calc R . .
C24 C 0.8998(4) 1.3054(5) 0.3245(4) 0.0343(12) Uani 1 1 d . . .
H24 H 0.8384 1.3561 0.3460 0.041 Uiso 1 1 calc R . .
C25 C 1.0406(4) 0.7073(6) 0.4609(3) 0.0334(12) Uani 1 1 d . A .
C26 C 1.2285(10) 0.7295(14) 0.4114(9) 0.035(3) Uiso 0.459(15) 1 d P A 1
H26A H 1.2879 0.6961 0.4606 0.043 Uiso 0.459(15) 1 calc PR A 1
H26B H 1.1993 0.6513 0.3733 0.043 Uiso 0.459(15) 1 calc PR A 1
C27 C 1.2816(13) 0.8359(17) 0.3584(11) 0.022(5) Uiso 0.459(15) 1 d P A 1
C28 C 1.3491(11) 0.9446(14) 0.4059(11) 0.030(4) Uiso 0.459(15) 1 d P A 1
H28 H 1.3570 0.9481 0.4690 0.036 Uiso 0.459(15) 1 calc PR A 1
C29 C 1.4024(12) 1.0437(16) 0.3596(12) 0.049(4) Uiso 0.459(15) 1 d P A 1
H29 H 1.4428 1.1188 0.3897 0.059 Uiso 0.459(15) 1 calc PR A 1
C30 C 1.3951(11) 1.0301(15) 0.2669(12) 0.038(3) Uiso 0.459(15) 1 d P A 1
H30 H 1.4355 1.0946 0.2352 0.045 Uiso 0.459(15) 1 calc PR A 1
C31 C 1.3309(12) 0.9258(16) 0.2191(8) 0.033(3) Uiso 0.459(15) 1 d P A 1
H31 H 1.3219 0.9215 0.1560 0.040 Uiso 0.459(15) 1 calc PR A 1
C32 C 1.2810(12) 0.8285(13) 0.2697(8) 0.031(3) Uiso 0.459(15) 1 d P A 1
H32 H 1.2439 0.7516 0.2395 0.037 Uiso 0.459(15) 1 calc PR A 1
C26A C 1.2451(8) 0.7700(11) 0.4458(7) 0.029(2) Uiso 0.541(15) 1 d P A 2
H26C H 1.2539 0.6714 0.4344 0.035 Uiso 0.541(15) 1 calc PR A 2
H26D H 1.2938 0.7930 0.5031 0.035 Uiso 0.541(15) 1 calc PR A 2
C27A C 1.2836(14) 0.8504(18) 0.3734(11) 0.036(5) Uiso 0.541(15) 1 d P A 2
C28A C 1.3553(10) 0.9605(14) 0.3813(9) 0.034(3) Uiso 0.541(15) 1 d P A 2
H28A H 1.3798 0.9923 0.4401 0.041 Uiso 0.541(15) 1 calc PR A 2
C29A C 1.3964(8) 1.0311(11) 0.3155(10) 0.032(3) Uiso 0.541(15) 1 d P A 2
H29A H 1.4503 1.1051 0.3280 0.039 Uiso 0.541(15) 1 calc PR A 2
C30A C 1.3577(11) 0.9922(16) 0.2311(9) 0.046(3) Uiso 0.541(15) 1 d P A 2
H30A H 1.3862 1.0394 0.1836 0.055 Uiso 0.541(15) 1 calc PR A 2
C31A C 1.2751(13) 0.8821(14) 0.2105(9) 0.054(3) Uiso 0.541(15) 1 d P A 2
H31A H 1.2478 0.8587 0.1504 0.065 Uiso 0.541(15) 1 calc PR A 2
C32A C 1.2347(12) 0.8084(13) 0.2814(8) 0.046(3) Uiso 0.541(15) 1 d P A 2
H32A H 1.1791 0.7359 0.2705 0.055 Uiso 0.541(15) 1 calc PR A 2
C40 C 0.133(3) 0.992(3) -0.049(2) 0.091(11) Uiso 0.40 1 d P B 1
H40 H 0.1129 1.0164 -0.1131 0.110 Uiso 0.40 1 calc PR B 1
Cl1 Cl 0.2658(5) 1.0465(7) -0.0222(3) 0.0806(16) Uani 0.40 1 d P B 1
Cl2 Cl 0.0683(13) 0.8452(12) -0.0386(6) 0.174(5) Uani 0.40 1 d P B 1
Cl3 Cl 0.0351(8) 1.1075(19) 0.0114(8) 0.203(7) Uani 0.40 1 d P B 1
C40A C 0.104(2) 1.016(3) -0.0557(18) 0.048(7) Uiso 0.30 1 d P C 2
H40A H 0.1054 1.0684 -0.1123 0.058 Uiso 0.30 1 calc PR C 2
Cl1A Cl 0.1874(17) 1.1056(18) 0.0312(11) 0.214(9) Uani 0.30 1 d P C 2
Cl2A Cl 0.1552(9) 0.8374(12) -0.0721(6) 0.104(3) Uani 0.30 1 d P C 2
Cl3A Cl -0.0206(17) 1.0177(15) -0.0317(14) 0.186(7) Uani 0.30 1 d P C 2

loop_
_atom_site_aniso_label
_atom_site_aniso_U_11
_atom_site_aniso_U_22
_atom_site_aniso_U_33
_atom_site_aniso_U_23
_atom_site_aniso_U_13
_atom_site_aniso_U_12
N1 0.0230(18) 0.030(2) 0.039(2) -0.0012(19) 0.0027(16) 0.0010(17)
N2 0.039(2) 0.032(3) 0.050(3) 0.005(2) 0.012(2) -0.006(2)
O1 0.0350(16) 0.0244(17) 0.0307(17) 0.0034(15) -0.0014(14) -0.0037(15)
O2 0.0267(15) 0.0223(17) 0.0366(17) 0.0007(15) 0.0027(13) -0.0032(13)
O3 0.048(2) 0.050(2) 0.046(2) 0.013(2) 0.0221(17) 0.0204(19)
O4 0.0377(17) 0.042(2) 0.0317(17) 0.0098(17) 0.0136(14) 0.0077(16)
O5 0.0218(14) 0.0215(17) 0.0404(18) -0.0002(14) 0.0087(13) 0.0010(13)
O6 0.0317(17) 0.0247(19) 0.058(2) -0.0018(17) 0.0138(16) 0.0055(15)
O7 0.049(2) 0.053(3) 0.128(5) 0.027(3) 0.048(3) 0.006(2)
O8 0.087(3) 0.044(3) 0.115(4) -0.009(3) 0.063(3) -0.022(2)
O9 0.0353(17) 0.038(2) 0.042(2) 0.0070(17) 0.0105(15) 0.0078(16)
O10 0.0259(17) 0.049(3) 0.096(3) 0.027(2) 0.0239(19) 0.0071(17)
C1 0.0209(18) 0.022(2) 0.030(2) 0.002(2) 0.0049(18) -0.0007(18)
C2 0.0233(19) 0.025(2) 0.031(2) 0.002(2) 0.0039(18) 0.0006(19)
C3 0.039(3) 0.022(3) 0.036(3) 0.004(2) -0.006(2) -0.009(2)
C4 0.063(3) 0.034(3) 0.042(3) -0.004(3) -0.008(3) 0.004(3)
C5 0.041(3) 0.046(4) 0.056(3) 0.020(3) -0.002(3) -0.017(3)
C6 0.032(2) 0.025(3) 0.031(2) 0.001(2) 0.007(2) 0.000(2)
C7 0.069(4) 0.049(4) 0.037(3) 0.015(3) 0.029(3) 0.013(3)
C8 0.041(3) 0.043(3) 0.027(2) 0.006(2) 0.010(2) -0.002(2)
C9 0.057(3) 0.052(4) 0.035(3) 0.003(3) 0.005(3) 0.005(3)
C10 0.059(3) 0.046(4) 0.055(4) 0.002(3) 0.004(3) 0.008(3)
C11 0.061(4) 0.045(4) 0.054(4) 0.015(3) -0.002(3) -0.006(3)
C12 0.065(4) 0.049(4) 0.036(3) 0.012(3) -0.005(3) -0.020(3)
C13 0.064(3) 0.049(3) 0.030(3) 0.007(3) 0.014(2) -0.008(3)
C14 0.025(2) 0.024(2) 0.029(2) 0.001(2) 0.0046(18) -0.0012(19)
C15 0.026(2) 0.038(3) 0.025(2) -0.005(2) 0.0042(19) -0.007(2)
C16 0.027(2) 0.032(3) 0.036(3) -0.008(2) 0.012(2) -0.001(2)
C17 0.0172(18) 0.021(2) 0.041(3) -0.001(2) 0.0071(18) -0.0014(18)
C18 0.030(2) 0.019(3) 0.036(3) -0.004(2) 0.002(2) 0.000(2)
C19 0.030(2) 0.022(3) 0.036(3) -0.002(2) 0.004(2) 0.0015(19)
C20 0.034(2) 0.026(3) 0.052(3) 0.002(2) 0.012(2) -0.001(2)
C21 0.031(2) 0.034(3) 0.047(3) 0.004(3) 0.007(2) 0.001(2)
C22 0.030(2) 0.029(3) 0.034(3) 0.005(2) 0.006(2) -0.006(2)
C23 0.043(3) 0.025(3) 0.045(3) -0.004(2) 0.008(2) -0.002(2)
C24 0.033(2) 0.025(3) 0.047(3) -0.004(2) 0.012(2) -0.002(2)
C25 0.024(2) 0.038(3) 0.037(3) 0.008(2) 0.0022(19) 0.004(2)
Cl1 0.078(3) 0.104(4) 0.062(3) 0.018(3) 0.016(2) 0.009(3)
Cl2 0.263(13) 0.137(8) 0.107(6) 0.022(6) -0.027(8) -0.077(9)
Cl3 0.118(6) 0.34(2) 0.166(8) -0.124(11) 0.071(6) -0.082(9)
Cl1A 0.257(17) 0.179(15) 0.170(13) 0.077(12) -0.097(13) -0.091(14)
Cl2A 0.112(6) 0.124(8) 0.078(5) 0.019(5) 0.017(4) 0.057(6)
Cl3A 0.201(14) 0.119(10) 0.27(2) -0.023(11) 0.155(15) 0.011(10)

loop_
_atom_type_symbol
_atom_type_description
_atom_type_scat_dispersion_real
_atom_type_scat_dispersion_imag
_atom_type_scat_source
C C 0.0181 0.0091 'International Tables Vol C Tables 4.2.6.8 and 6.1.1.4'
H H 0.0000 0.0000 'International Tables Vol C Tables 4.2.6.8 and 6.1.1.4'
N N 0.0311 0.0180 'International Tables Vol C Tables 4.2.6.8 and 6.1.1.4'
O O 0.0492 0.0322 'International Tables Vol C Tables 4.2.6.8 and 6.1.1.4'
Cl Cl 0.3639 0.7018 'International Tables Vol C Tables 4.2.6.8 and 6.1.1.4'

loop_
_geom_angle_atom_site_label_1
_geom_angle_atom_site_label_2
_geom_angle_atom_site_label_3
_geom_angle
_geom_angle_site_symmetry_1
_geom_angle_site_symmetry_3
_geom_angle_publ_flag
C25 N1 C14 122.3(4) . . ?
C25 N1 H1 121(3) . . ?
C14 N1 H1 117(3) . . ?
O8 N2 O7 122.5(5) . . ?
O8 N2 C22 118.8(5) . . ?
O7 N2 C22 118.7(5) . . ?
C2 O1 C3 108.5(3) . . ?
C1 O2 C3 108.9(3) . . ?
C6 O4 C7 115.8(4) . . ?
C18 O5 C17 117.0(4) . . ?
C25 O10 C26A 122.3(5) . . ?
C25 O10 C26 107.7(6) . . ?
O2 C1 C17 105.9(3) . . ?
O2 C1 C6 110.1(4) . . ?
C17 C1 C6 108.8(4) . . ?
O2 C1 C2 104.5(3) . . ?
C17 C1 C2 115.7(4) . . ?
C6 C1 C2 111.7(4) . . ?
O1 C2 C14 107.8(4) . . ?
O1 C2 C1 104.2(3) . . ?
C14 C2 C1 114.3(4) . . ?
O1 C2 H2 110.1 . . ?
C14 C2 H2 110.1 . . ?
C1 C2 H2 110.1 . . ?
O2 C3 O1 104.3(3) . . ?
O2 C3 C4 110.5(4) . . ?
O1 C3 C4 111.2(4) . . ?
O2 C3 C5 108.5(4) . . ?
O1 C3 C5 107.8(4) . . ?
C4 C3 C5 114.1(5) . . ?
C3 C4 H4A 109.5 . . ?
C3 C4 H4B 109.5 . . ?
H4A C4 H4B 109.5 . . ?
C3 C4 H4C 109.5 . . ?
H4A C4 H4C 109.5 . . ?
H4B C4 H4C 109.5 . . ?
C3 C5 H5A 109.5 . . ?
C3 C5 H5B 109.5 . . ?
H5A C5 H5B 109.5 . . ?
C3 C5 H5C 109.5 . . ?
H5A C5 H5C 109.5 . . ?
H5B C5 H5C 109.5 . . ?
O3 C6 O4 125.0(5) . . ?
O3 C6 C1 124.7(4) . . ?
O4 C6 C1 110.2(4) . . ?
O4 C7 C8 108.9(4) . . ?
O4 C7 H7A 109.9 . . ?
C8 C7 H7A 109.9 . . ?
O4 C7 H7B 109.9 . . ?
C8 C7 H7B 109.9 . . ?
H7A C7 H7B 108.3 . . ?
C9 C8 C13 118.6(5) . . ?
C9 C8 C7 122.6(5) . . ?
C13 C8 C7 118.8(5) . . ?
C8 C9 C10 120.8(5) . . ?
C8 C9 H9 119.6 . . ?
C10 C9 H9 119.6 . . ?
C11 C10 C9 119.7(6) . . ?
C11 C10 H10 120.2 . . ?
C9 C10 H10 120.2 . . ?
C12 C11 C10 119.9(6) . . ?
C12 C11 H11 120.1 . . ?
C10 C11 H11 120.1 . . ?
C11 C12 C13 120.7(5) . . ?
C11 C12 H12 119.6 . . ?
C13 C12 H12 119.6 . . ?
C12 C13 C8 120.3(6) . . ?
C12 C13 H13 119.9 . . ?
C8 C13 H13 119.9 . . ?
N1 C14 C15 109.2(4) . . ?
N1 C14 C2 110.4(4) . . ?
C15 C14 C2 111.5(3) . . ?
N1 C14 H14 108.5 . . ?
C15 C14 H14 108.5 . . ?
C2 C14 H14 108.5 . . ?
C16 C15 C14 120.4(4) . . ?
C16 C15 H15 119.8 . . ?
C14 C15 H15 119.8 . . ?
C15 C16 C17 120.7(4) . . ?
C15 C16 H16 119.7 . . ?
C17 C16 H16 119.7 . . ?
O5 C17 C16 110.9(4) . . ?
O5 C17 C1 104.6(3) . . ?
C16 C17 C1 112.3(4) . . ?
O5 C17 H17 109.7 . . ?
C16 C17 H17 109.7 . . ?
C1 C17 H17 109.7 . . ?
O6 C18 O5 123.2(5) . . ?
O6 C18 C19 124.5(4) . . ?
O5 C18 C19 112.2(4) . . ?
C24 C19 C20 119.6(5) . . ?
C24 C19 C18 118.2(4) . . ?
C20 C19 C18 122.1(4) . . ?
C21 C20 C19 120.9(5) . . ?
C21 C20 H20 119.5 . . ?
C19 C20 H20 119.5 . . ?
C20 C21 C22 117.5(5) . . ?
C20 C21 H21 121.3 . . ?
C22 C21 H21 121.3 . . ?
C23 C22 C21 123.1(5) . . ?
C23 C22 N2 118.4(5) . . ?
C21 C22 N2 118.5(5) . . ?
C22 C23 C24 118.1(5) . . ?
C22 C23 H23 120.9 . . ?
C24 C23 H23 120.9 . . ?
C23 C24 C19 120.6(5) . . ?
C23 C24 H24 119.7 . . ?
C19 C24 H24 119.7 . . ?
O9 C25 N1 125.6(5) . . ?
O9 C25 O10 124.9(5) . . ?
N1 C25 O10 109.4(5) . . ?
C27 C26 O10 105.1(10) . . ?
C27 C26 H26A 110.7 . . ?
O10 C26 H26A 110.7 . . ?
C27 C26 H26B 110.7 . . ?
O10 C26 H26B 110.7 . . ?
H26A C26 H26B 108.8 . . ?
C32 C27 C28 117.9(14) . . ?
C32 C27 C26 123.6(14) . . ?
C28 C27 C26 118.1(14) . . ?
C29 C28 C27 120.2(14) . . ?
C29 C28 H28 119.9 . . ?
C27 C28 H28 119.9 . . ?
C28 C29 C30 118.1(15) . . ?
C28 C29 H29 120.9 . . ?
C30 C29 H29 120.9 . . ?
C31 C30 C29 122.9(13) . . ?
C31 C30 H30 118.5 . . ?
C29 C30 H30 118.5 . . ?
C32 C31 C30 116.0(11) . . ?
C32 C31 H31 122.0 . . ?
C30 C31 H31 122.0 . . ?
C27 C32 C31 124.5(13) . . ?
C27 C32 H32 117.7 . . ?
C31 C32 H32 117.7 . . ?
O10 C26A C27A 107.1(9) . . ?
O10 C26A H26C 110.3 . . ?
C27A C26A H26C 110.3 . . ?
O10 C26A H26D 110.3 . . ?
C27A C26A H26D 110.3 . . ?
H26C C26A H26D 108.6 . . ?
C28A C27A C26A 127.1(14) . . ?
C28A C27A C32A 116.6(14) . . ?
C26A C27A C32A 116.3(13) . . ?
C27A C28A C29A 127.7(13) . . ?
C27A C28A H28A 116.2 . . ?
C29A C28A H28A 116.2 . . ?
C28A C29A C30A 117.1(11) . . ?
C28A C29A H29A 121.4 . . ?
C30A C29A H29A 121.4 . . ?
C29A C30A C31A 122.4(12) . . ?
C29A C30A H30A 118.8 . . ?
C31A C30A H30A 118.8 . . ?
C32A C31A C30A 119.1(12) . . ?
C32A C31A H31A 120.5 . . ?
C30A C31A H31A 120.5 . . ?
C31A C32A C27A 116.8(13) . . ?
C31A C32A H32A 121.6 . . ?
C27A C32A H32A 121.6 . . ?
Cl1 C40 Cl2 134(2) . . ?
Cl1 C40 Cl3 105.8(17) . . ?
Cl2 C40 Cl3 100.1(18) . . ?
Cl1 C40 H40 104.7 . . ?
Cl2 C40 H40 104.7 . . ?
Cl3 C40 H40 104.7 . . ?
Cl3A C40A Cl1A 104(2) . . ?
Cl3A C40A Cl2A 110.9(18) . . ?
Cl1A C40A Cl2A 115.2(17) . . ?
Cl3A C40A H40A 108.9 . . ?
Cl1A C40A H40A 108.9 . . ?
Cl2A C40A H40A 108.9 . . ?

loop_
_geom_bond_atom_site_label_1
_geom_bond_atom_site_label_2
_geom_bond_distance
_geom_bond_site_symmetry_2
_geom_bond_publ_flag
N1 C25 1.342(6) . ?
N1 C14 1.463(6) . ?
N1 H1 1.00(6) . ?
N2 O8 1.206(6) . ?
N2 O7 1.207(6) . ?
N2 C22 1.473(6) . ?
O1 C2 1.419(6) . ?
O1 C3 1.436(5) . ?
O2 C1 1.426(5) . ?
O2 C3 1.433(6) . ?
O3 C6 1.200(6) . ?
O4 C6 1.336(6) . ?
O4 C7 1.446(6) . ?
O5 C18 1.342(6) . ?
O5 C17 1.460(5) . ?
O6 C18 1.204(6) . ?
O9 C25 1.211(7) . ?
O10 C25 1.347(7) . ?
O10 C26A 1.437(9) . ?
O10 C26 1.576(13) . ?
C1 C17 1.517(6) . ?
C1 C6 1.547(6) . ?
C1 C2 1.558(6) . ?
C2 C14 1.529(6) . ?
C2 H2 1.0000 . ?
C3 C4 1.500(8) . ?
C3 C5 1.511(7) . ?
C4 H4A 0.9800 . ?
C4 H4B 0.9800 . ?
C4 H4C 0.9800 . ?
C5 H5A 0.9800 . ?
C5 H5B 0.9800 . ?
C5 H5C 0.9800 . ?
C7 C8 1.491(8) . ?
C7 H7A 0.9900 . ?
C7 H7B 0.9900 . ?
C8 C9 1.384(8) . ?
C8 C13 1.392(7) . ?
C9 C10 1.387(9) . ?
C9 H9 0.9500 . ?
C10 C11 1.380(9) . ?
C10 H10 0.9500 . ?
C11 C12 1.371(10) . ?
C11 H11 0.9500 . ?
C12 C13 1.377(9) . ?
C12 H12 0.9500 . ?
C13 H13 0.9500 . ?
C14 C15 1.495(7) . ?
C14 H14 1.0000 . ?
C15 C16 1.321(7) . ?
C15 H15 0.9500 . ?
C16 C17 1.508(7) . ?
C16 H16 0.9500 . ?
C17 H17 1.0000 . ?
C18 C19 1.480(7) . ?
C19 C24 1.384(7) . ?
C19 C20 1.388(7) . ?
C20 C21 1.379(7) . ?
C20 H20 0.9500 . ?
C21 C22 1.391(8) . ?
C21 H21 0.9500 . ?
C22 C23 1.369(7) . ?
C23 C24 1.384(8) . ?
C23 H23 0.9500 . ?
C24 H24 0.9500 . ?
C26 C27 1.49(2) . ?
C26 H26A 0.9900 . ?
C26 H26B 0.9900 . ?
C27 C32 1.35(2) . ?
C27 C28 1.45(2) . ?
C28 C29 1.39(2) . ?
C28 H28 0.9500 . ?
C29 C30 1.40(2) . ?
C29 H29 0.9500 . ?
C30 C31 1.40(2) . ?
C30 H30 0.9500 . ?
C31 C32 1.39(2) . ?
C31 H31 0.9500 . ?
C32 H32 0.9500 . ?
C26A C27A 1.468(19) . ?
C26A H26C 0.9900 . ?
C26A H26D 0.9900 . ?
C27A C28A 1.35(2) . ?
C27A C32A 1.487(19) . ?
C28A C29A 1.35(2) . ?
C28A H28A 0.9500 . ?
C29A C30A 1.351(18) . ?
C29A H29A 0.9500 . ?
C30A C31A 1.435(19) . ?
C30A H30A 0.9500 . ?
C31A C32A 1.424(19) . ?
C31A H31A 0.9500 . ?
C32A H32A 0.9500 . ?
C40 Cl1 1.59(3) . ?
C40 Cl2 1.64(3) . ?
C40 Cl3 1.91(3) . ?
C40 H40 1.0000 . ?
C40A Cl3A 1.51(3) . ?
C40A Cl1A 1.75(3) . ?
C40A Cl2A 1.87(3) . ?
C40A H40A 1.0000 . ?
